data_7700210
loop_
_publ_author_name
'Xu, Ruoyu'
'Hua, Linyan'
'Li, Xiang'
'Yao, Yingming'
'Leng, Xuebing'
'Chen, Yaofeng'

_publ_section_title
;
 Rare-earth/zinc heterometallic complexes containing both
 alkoxy-amino-bis(phenolato) and chiral salen ligands: synthesis and
 catalytic application for copolymerization of CO<sub>2</sub> with
 cyclohexene oxide.
;
_journal_issue 28
_journal_name_full 'Dalton transactions (Cambridge, England : 2003)'
_journal_page_first 10565
_journal_page_last 10573
_journal_paper_doi 10.1039/c9dt00064j
_journal_volume 48
_journal_year 2019
_chemical_absolute_configuration rmad
_chemical_formula_moiety 'C59 H89 Dy N4 O5 Si2 Zn, C7 H8'
_chemical_formula_sum 'C66 H97 Dy N4 O5 Si2 Zn'
_chemical_formula_weight 1310.52
_space_group_crystal_system monoclinic
_space_group_IT_number 4
_space_group_name_Hall 'P 2yb'
_space_group_name_H-M_alt 'P 1 21 1'
_symmetry_space_group_name_Hall 'P 2yb'
_symmetry_space_group_name_H-M 'P 1 21 1'
_atom_sites_solution_hydrogens geom
_atom_sites_solution_primary direct
_audit_creation_date 2018-04-26
_audit_creation_method
;
Olex2 1.2
(compiled 2018.04.03 svn.r3497 for OlexSys, GUI svn.r5486)
;
_audit_update_record
;
2018-09-27 deposited with the CCDC.    2019-06-05 downloaded from the CCDC.
;
_cell_angle_alpha 90
_cell_angle_beta 108.6460(8)
_cell_angle_gamma 90
_cell_formula_units_Z 2
_cell_length_a 10.4278(2)
_cell_length_b 25.8777(4)
_cell_length_c 15.2743(2)
_cell_measurement_reflns_used 9099
_cell_measurement_temperature 170(2)
_cell_measurement_theta_max 54.97
_cell_measurement_theta_min 5.32
_cell_volume 3905.39(11)
_computing_cell_refinement 'SAINT v8.37A (Bruker, 2015)'
_computing_data_reduction 'SAINT v8.37A (Bruker, 2015)'
_computing_molecular_graphics 'Olex2 (Dolomanov et al., 2009)'
_computing_publication_material 'Olex2 (Dolomanov et al., 2009)'
_computing_structure_refinement 'ShelXL (Sheldrick, 2015)'
_computing_structure_solution 'ShelXS (Sheldrick, 2008)'
_diffrn_ambient_temperature 170.01
_diffrn_measured_fraction_theta_full 0.984
_diffrn_measured_fraction_theta_max 0.984
_diffrn_measurement_device_type 'Bruker APEX-II CCD'
_diffrn_measurement_method '\f and \w scans'
_diffrn_radiation_type GaK\a
_diffrn_radiation_wavelength 1.34139
_diffrn_reflns_av_R_equivalents 0.0362
_diffrn_reflns_av_unetI/netI 0.0786
_diffrn_reflns_Laue_measured_fraction_full 0.984
_diffrn_reflns_Laue_measured_fraction_max 0.984
_diffrn_reflns_limit_h_max 12
_diffrn_reflns_limit_h_min -12
_diffrn_reflns_limit_k_max 28
_diffrn_reflns_limit_k_min -31
_diffrn_reflns_limit_l_max 17
_diffrn_reflns_limit_l_min -18
_diffrn_reflns_number 38609
_diffrn_reflns_point_group_measured_fraction_full 0.985
_diffrn_reflns_point_group_measured_fraction_max 0.985
_diffrn_reflns_theta_full 53.594
_diffrn_reflns_theta_max 54.948
_diffrn_reflns_theta_min 5.318
_diffrn_standards_number 0
_exptl_absorpt_coefficient_mu 5.631
_exptl_absorpt_correction_T_max 0.7508
_exptl_absorpt_correction_T_min 0.4988
_exptl_absorpt_correction_type multi-scan
_exptl_absorpt_process_details
'SADABS-2016/2 (Bruker,2016/2) was used for absorption correction. wR2(int) was 0.1353 before and 0.0902 after correction. The Ratio of minimum to maximum transmission is 0.6644. The \l/2 correction factor is Not present.'
_exptl_crystal_colour colourless
_exptl_crystal_colour_primary colourless
_exptl_crystal_density_diffrn 1.114
_exptl_crystal_description block
_exptl_crystal_F_000 1370
_exptl_crystal_size_max 0.2
_exptl_crystal_size_mid 0.15
_exptl_crystal_size_min 0.1
_refine_diff_density_max 1.163
_refine_diff_density_min -0.840
_refine_diff_density_rms 0.137
_refine_ls_abs_structure_details
;
 Refined as an inversion twin.
;
_refine_ls_abs_structure_Flack 0.099(6)
_refine_ls_extinction_method none
_refine_ls_goodness_of_fit_ref 1.055
_refine_ls_hydrogen_treatment constr
_refine_ls_matrix_type full
_refine_ls_number_parameters 721
_refine_ls_number_reflns 13053
_refine_ls_number_restraints 68
_refine_ls_restrained_S_all 1.059
_refine_ls_R_factor_all 0.0647
_refine_ls_R_factor_gt 0.0620
_refine_ls_shift/su_max 0.043
_refine_ls_shift/su_mean 0.001
_refine_ls_structure_factor_coef Fsqd
_refine_ls_weighting_details 'w=1/[\s^2^(Fo^2^)+(0.1101P)^2^+9.1048P] where P=(Fo^2^+2Fc^2^)/3'
_refine_ls_weighting_scheme calc
_refine_ls_wR_factor_gt 0.1772
_refine_ls_wR_factor_ref 0.1797
_reflns_Friedel_coverage 0.956
_reflns_Friedel_fraction_full 0.986
_reflns_Friedel_fraction_max 0.986
_reflns_number_gt 12128
_reflns_number_total 13053
_reflns_threshold_expression 'I > 2\s(I)'
_cod_data_source_file c9dt00064j2.cif
_cod_data_source_block mjl18162_0m
_cod_depositor_comments 'Adding full bibliography for 7700208--7700212.cif.'
_cod_database_code 7700210
_shelx_shelxl_version_number 2016/6
_shelx_space_group_comment
;
The symmetry employed for this shelxl refinement is uniquely defined
by the following loop, which should always be used as a source of
symmetry information in preference to the above space-group names.
They are only intended as comments.
;
_shelx_estimated_absorpt_t_max 0.603
_shelx_estimated_absorpt_t_min 0.399
_olex2_refinement_description
;
1. Twinned data refinement
 Scales: 0.901(6)
 0.099(6)
2. Fixed Uiso
 At 1.2 times of:
  All C(H) groups, All C(H,H) groups, All Si(H) groups
 At 1.5 times of:
  All C(H,H,H) groups
3. Restrained distances
 H3-H33A
 2 with sigma of 0.02
4. Uiso/Uaniso restraints and constraints
C2S \\sim C7S \\sim C6S \\sim C5S \\sim C4S \\sim C3S \\sim C1S: within 2A with
sigma of 0.01 and sigma for terminal atoms of 0.02
Uanis(C28) \\sim Ueq, Uanis(C27) \\sim Ueq, Uanis(C26) \\sim Ueq, Uanis(C4)
\\sim Ueq: with sigma of 0.005 and sigma for terminal atoms of 0.01
5.a Ternary CH refined with riding coordinates:
 Si1(H1), Si2(H2), C41(H41), C46(H46)
5.b Secondary CH2 refined with riding coordinates:
 C7(H7A,H7B), C8(H8A,H8B), C9(H9A,H9B), C11(H11A,H11B), C42(H42A,H42B),
 C43(H43A,H43B), C44(H44A,H44B), C45(H45A,H45B)
5.c Aromatic/amide H refined with riding coordinates:
 C3(H3), C5(H5), C15(H15), C17(H17), C36(H36), C37(H37), C38(H38), C40(H40),
 C47(H47), C49(H49), C50(H50), C51(H51), C3S(H3S), C4S(H4S), C5S(H5S), C6S(H6S),
  C7S(H7S)
5.d Fitted hexagon refined as free rotating group:
 C2S(C3S,C4S,C5S,C6S,C7S)
5.e Idealised Me refined as rotating group:
 C10(H10A,H10B,H10C), C19(H19A,H19B,H19C), C20(H20A,H20B,H20C), C21(H21A,H21B,
 H21C), C23(H23A,H23B,H23C), C24(H24A,H24B,H24C), C25(H25A,H25B,H25C), C27(H27A,
 H27B,H27C), C28(H28A,H28B,H28C), C29(H29A,H29B,H29C), C31(H31A,H31B,H31C),
 C32(H32A,H32B,H32C), C33(H33A,H33B,H33C), C54(H54A,H54B,H54C), C55(H55A,H55B,
 H55C), C56(H56A,H56B,H56C), C57(H57A,H57B,H57C), C58(H58A,H58B,H58C), C59(H59A,
 H59B,H59C), C1S(H1SA,H1SB,H1SC)
;
_olex2_submission_special_instructions 'No special instructions were received'

loop_
_space_group_symop_operation_xyz
'x, y, z'
'-x, y+1/2, -z'

loop_
_atom_site_label
_atom_site_type_symbol
_atom_site_fract_x
_atom_site_fract_y
_atom_site_fract_z
_atom_site_U_iso_or_equiv
_atom_site_adp_type
_atom_site_occupancy
_atom_site_site_symmetry_order
_atom_site_calc_flag
_atom_site_refinement_flags_posn
_atom_site_refinement_flags_adp
Dy1 Dy 0.67866(4) 0.49718(3) 0.91843(3) 0.02087(15) Uani 1 1 d . .
Zn1 Zn 0.74151(15) 0.60756(6) 0.81603(10) 0.0236(3) Uani 1 1 d . .
Si1 Si 0.7546(4) 0.64128(15) 0.6232(2) 0.0400(8) Uani 1 1 d . .
H1 H 0.733901 0.674691 0.648679 0.048 Uiso 1 1 calc R .
Si2 Si 0.8809(3) 0.54077(13) 0.7110(2) 0.0340(7) Uani 1 1 d . .
H2 H 0.840815 0.516200 0.745610 0.041 Uiso 1 1 calc R .
O1 O 0.6812(7) 0.4223(3) 0.8584(5) 0.0258(15) Uani 1 1 d . .
O2 O 0.7426(7) 0.4779(3) 1.0634(5) 0.0256(15) Uani 1 1 d . .
O3 O 0.8416(7) 0.5585(3) 0.9287(5) 0.0249(15) Uani 1 1 d . .
O5 O 0.5903(7) 0.5470(3) 0.7913(5) 0.0242(15) Uani 1 1 d . .
O4 O 0.5400(8) 0.5598(3) 0.9705(6) 0.0311(17) Uani 1 1 d . .
N1 N 0.4667(9) 0.4571(4) 0.9300(6) 0.0259(18) Uani 1 1 d . .
N2 N 0.8356(9) 0.6675(3) 0.9073(7) 0.0293(19) Uani 1 1 d . .
N3 N 0.5777(10) 0.6568(4) 0.8073(7) 0.031(2) Uani 1 1 d . .
N4 N 0.8043(10) 0.5977(4) 0.7111(7) 0.031(2) Uani 1 1 d . .
C1 C 0.6135(11) 0.3777(4) 0.8362(7) 0.025(2) Uani 1 1 d . .
C2 C 0.6721(13) 0.3338(4) 0.8156(8) 0.034(3) Uani 1 1 d . .
C3 C 0.5884(14) 0.2881(5) 0.7966(9) 0.040(3) Uani 1 1 d . .
H3 H 0.627008 0.257451 0.781571 0.048 Uiso 1 1 calc DR .
C4 C 0.4605(12) 0.2851(4) 0.7983(8) 0.032(2) Uani 1 1 d . U
C5 C 0.4035(12) 0.3305(5) 0.8172(7) 0.033(2) Uani 1 1 d . .
H5 H 0.312485 0.330179 0.817374 0.039 Uiso 1 1 calc R .
C6 C 0.4756(11) 0.3764(4) 0.8356(7) 0.026(2) Uani 1 1 d . .
C7 C 0.4025(10) 0.4245(4) 0.8462(8) 0.029(2) Uani 1 1 d . .
H7A H 0.310934 0.414591 0.846499 0.034 Uiso 1 1 calc R .
H7B H 0.390822 0.446264 0.790829 0.034 Uiso 1 1 calc R .
C8 C 0.3650(10) 0.4967(6) 0.9300(8) 0.038(2) Uani 1 1 d . .
H8A H 0.293789 0.480764 0.951149 0.046 Uiso 1 1 calc R .
H8B H 0.321822 0.509026 0.865932 0.046 Uiso 1 1 calc R .
C9 C 0.4238(12) 0.5423(4) 0.9908(8) 0.032(2) Uani 1 1 d . .
H9A H 0.355977 0.570354 0.979630 0.038 Uiso 1 1 calc R .
H9B H 0.448935 0.532056 1.056637 0.038 Uiso 1 1 calc R .
C10 C 0.5905(15) 0.6074(5) 1.0183(10) 0.044(3) Uani 1 1 d . .
H10A H 0.594064 0.604496 1.082959 0.066 Uiso 1 1 calc GR .
H10B H 0.530201 0.635926 0.988798 0.066 Uiso 1 1 calc GR .
H10C H 0.681573 0.614248 1.015457 0.066 Uiso 1 1 calc GR .
C11 C 0.4969(11) 0.4221(4) 1.0128(7) 0.025(2) Uani 1 1 d . .
H11A H 0.411788 0.404745 1.011451 0.030 Uiso 1 1 calc R .
H11B H 0.560234 0.394996 1.006357 0.030 Uiso 1 1 calc R .
C12 C 0.5560(10) 0.4468(4) 1.1051(7) 0.025(2) Uani 1 1 d . .
C13 C 0.6812(10) 0.4727(4) 1.1289(7) 0.0221(19) Uani 1 1 d . .
C14 C 0.7436(10) 0.4901(5) 1.2199(7) 0.029(2) Uani 1 1 d . .
C15 C 0.6706(12) 0.4834(4) 1.2821(8) 0.032(3) Uani 1 1 d . .
H15 H 0.709575 0.496149 1.343184 0.038 Uiso 1 1 calc R .
C16 C 0.5428(12) 0.4588(5) 1.2599(8) 0.032(2) Uani 1 1 d . .
C17 C 0.4890(11) 0.4409(4) 1.1704(8) 0.029(2) Uani 1 1 d . .
H17 H 0.403554 0.424109 1.152685 0.034 Uiso 1 1 calc R .
C18 C 0.4777(13) 0.4520(5) 1.3347(8) 0.036(3) Uani 1 1 d . .
C19 C 0.4495(17) 0.5041(7) 1.3704(10) 0.058(4) Uani 1 1 d . .
H19A H 0.535002 0.522649 1.397581 0.087 Uiso 1 1 calc GR .
H19B H 0.405316 0.498948 1.417518 0.087 Uiso 1 1 calc GR .
H19C H 0.390147 0.524335 1.319175 0.087 Uiso 1 1 calc GR .
C20 C 0.5702(16) 0.4215(7) 1.4138(10) 0.054(4) Uani 1 1 d . .
H20A H 0.654654 0.440637 1.441075 0.081 Uiso 1 1 calc GR .
H20B H 0.590261 0.387996 1.391122 0.081 Uiso 1 1 calc GR .
H20C H 0.525919 0.415905 1.460800 0.081 Uiso 1 1 calc GR .
C21 C 0.3429(16) 0.4218(7) 1.2987(11) 0.058(4) Uani 1 1 d . .
H21A H 0.307585 0.415264 1.349899 0.087 Uiso 1 1 calc GR .
H21B H 0.358571 0.388817 1.272248 0.087 Uiso 1 1 calc GR .
H21C H 0.277027 0.442212 1.251021 0.087 Uiso 1 1 calc GR .
C22 C 0.8829(12) 0.5154(5) 1.2542(8) 0.040(3) Uani 1 1 d . .
C23 C 0.9273(17) 0.5332(8) 1.3550(8) 0.063(5) Uani 1 1 d . .
H23A H 0.848015 0.544725 1.370910 0.095 Uiso 1 1 calc GR .
H23B H 0.991471 0.561920 1.363269 0.095 Uiso 1 1 calc GR .
H23C H 0.970938 0.504481 1.395275 0.095 Uiso 1 1 calc GR .
C24 C 0.8812(15) 0.5644(6) 1.1969(9) 0.048(3) Uani 1 1 d . .
H24A H 0.851015 0.555552 1.131052 0.072 Uiso 1 1 calc GR .
H24B H 0.972577 0.579075 1.214205 0.072 Uiso 1 1 calc GR .
H24C H 0.819112 0.589748 1.208912 0.072 Uiso 1 1 calc GR .
C25 C 0.9858(14) 0.4788(8) 1.2398(9) 0.064(6) Uani 1 1 d . .
H25A H 1.013435 0.454201 1.291220 0.096 Uiso 1 1 calc GR .
H25B H 1.064944 0.498292 1.236986 0.096 Uiso 1 1 calc GR .
H25C H 0.946239 0.459950 1.181721 0.096 Uiso 1 1 calc GR .
C26 C 0.3770(14) 0.2351(5) 0.7789(9) 0.044(3) Uani 1 1 d . U
C27 C 0.4625(18) 0.1878(6) 0.7706(12) 0.058(4) Uani 1 1 d . U
H27A H 0.489178 0.191211 0.714859 0.087 Uiso 1 1 calc GR .
H27B H 0.408924 0.156286 0.766489 0.087 Uiso 1 1 calc GR .
H27C H 0.543662 0.185992 0.825022 0.087 Uiso 1 1 calc GR .
C28 C 0.246(2) 0.2429(8) 0.6918(13) 0.081(6) Uani 1 1 d . U
H28A H 0.186159 0.268341 0.706517 0.121 Uiso 1 1 calc GR .
H28B H 0.198066 0.209928 0.675582 0.121 Uiso 1 1 calc GR .
H28C H 0.272458 0.255346 0.639468 0.121 Uiso 1 1 calc GR .
C29 C 0.3181(17) 0.2247(6) 0.8548(11) 0.058(4) Uani 1 1 d . .
H29A H 0.390695 0.215197 0.911304 0.086 Uiso 1 1 calc GR .
H29B H 0.252867 0.196253 0.836517 0.086 Uiso 1 1 calc GR .
H29C H 0.272170 0.255787 0.866193 0.086 Uiso 1 1 calc GR .
C30 C 0.8205(14) 0.3324(5) 0.8162(11) 0.045(3) Uani 1 1 d . .
C31 C 0.9131(17) 0.3449(6) 0.9088(12) 0.060(4) Uani 1 1 d . .
H31A H 0.892985 0.379614 0.926434 0.090 Uiso 1 1 calc GR .
H31B H 1.006713 0.343636 0.908247 0.090 Uiso 1 1 calc GR .
H31C H 0.901137 0.319682 0.953513 0.090 Uiso 1 1 calc GR .
C32 C 0.8340(19) 0.3724(6) 0.7419(13) 0.060(5) Uani 1 1 d . .
H32A H 0.774707 0.361970 0.680640 0.090 Uiso 1 1 calc GR .
H32B H 0.928042 0.373194 0.741994 0.090 Uiso 1 1 calc GR .
H32C H 0.807781 0.406784 0.756816 0.090 Uiso 1 1 calc GR .
C33 C 0.859(2) 0.2789(7) 0.7845(18) 0.084(7) Uani 1 1 d . .
H33A H 0.827289 0.251167 0.815997 0.127 Uiso 1 1 calc DGR .
H33B H 0.957865 0.276621 0.799964 0.127 Uiso 1 1 calc GR .
H33C H 0.817041 0.275289 0.717515 0.127 Uiso 1 1 calc GR .
C34 C 0.9658(10) 0.5679(4) 0.9888(7) 0.024(2) Uani 1 1 d . .
C35 C 1.0526(11) 0.5262(4) 1.0242(8) 0.027(2) Uani 1 1 d . .
C36 C 1.1774(11) 0.5350(5) 1.0920(8) 0.034(2) Uani 1 1 d . .
H36 H 1.235417 0.506514 1.116081 0.040 Uiso 1 1 calc R .
C37 C 1.2186(11) 0.5841(5) 1.1249(8) 0.037(3) Uani 1 1 d . .
H37 H 1.301690 0.589329 1.173111 0.044 Uiso 1 1 calc R .
C38 C 1.1376(11) 0.6247(5) 1.0866(8) 0.034(3) Uani 1 1 d . .
H38 H 1.167129 0.658628 1.106902 0.041 Uiso 1 1 calc R .
C39 C 1.0123(11) 0.6182(4) 1.0186(7) 0.028(2) Uani 1 1 d . .
C40 C 0.9401(11) 0.6652(4) 0.9812(8) 0.031(2) Uani 1 1 d . .
H40 H 0.971636 0.696536 1.013096 0.037 Uiso 1 1 calc R .
C41 C 0.7651(11) 0.7159(4) 0.8703(8) 0.030(2) Uani 1 1 d . .
H41 H 0.773129 0.721894 0.807616 0.036 Uiso 1 1 calc R .
C42 C 0.8237(14) 0.7648(4) 0.9326(10) 0.042(3) Uani 1 1 d . .
H42A H 0.818139 0.760307 0.995671 0.050 Uiso 1 1 calc R .
H42B H 0.919015 0.771230 0.936791 0.050 Uiso 1 1 calc R .
C43 C 0.7296(19) 0.8098(6) 0.8805(12) 0.065(5) Uani 1 1 d . .
H43A H 0.760396 0.842371 0.914741 0.078 Uiso 1 1 calc R .
H43B H 0.739940 0.813708 0.818581 0.078 Uiso 1 1 calc R .
C44 C 0.5894(16) 0.8026(6) 0.8694(14) 0.059(4) Uani 1 1 d . .
H44A H 0.537317 0.833149 0.838248 0.071 Uiso 1 1 calc R .
H44B H 0.577193 0.799087 0.930771 0.071 Uiso 1 1 calc R .
C45 C 0.5359(15) 0.7536(5) 0.8112(11) 0.050(3) Uani 1 1 d . .
H45A H 0.438719 0.748819 0.803592 0.060 Uiso 1 1 calc R .
H45B H 0.545402 0.757543 0.749102 0.060 Uiso 1 1 calc R .
C46 C 0.6163(11) 0.7064(4) 0.8597(8) 0.031(2) Uani 1 1 d . .
H46 H 0.605835 0.702571 0.922223 0.037 Uiso 1 1 calc R .
C47 C 0.4538(11) 0.6477(5) 0.7628(8) 0.032(2) Uani 1 1 d . .
H47 H 0.388720 0.673009 0.764578 0.039 Uiso 1 1 calc R .
C48 C 0.4060(11) 0.6009(5) 0.7095(8) 0.033(2) Uani 1 1 d . .
C49 C 0.2762(12) 0.6074(6) 0.6378(9) 0.043(3) Uani 1 1 d . .
H49 H 0.225806 0.638387 0.634330 0.051 Uiso 1 1 calc R .
C50 C 0.2279(13) 0.5690(6) 0.5760(9) 0.048(3) Uani 1 1 d . .
H50 H 0.142861 0.572361 0.528979 0.058 Uiso 1 1 calc R .
C51 C 0.3078(12) 0.5230(6) 0.5829(8) 0.042(3) Uani 1 1 d . .
H51 H 0.275184 0.496419 0.538373 0.050 Uiso 1 1 calc R .
C52 C 0.4309(12) 0.5159(5) 0.6522(7) 0.033(2) Uani 1 1 d . .
C53 C 0.4755(11) 0.5543(4) 0.7188(7) 0.028(2) Uani 1 1 d . .
C54 C 0.5159(14) 0.4703(5) 0.6486(9) 0.041(3) Uani 1 1 d . .
H54A H 0.595693 0.481586 0.633109 0.062 Uiso 1 1 calc GR .
H54B H 0.463171 0.446067 0.601452 0.062 Uiso 1 1 calc GR .
H54C H 0.544802 0.453101 0.708976 0.062 Uiso 1 1 calc GR .
C55 C 1.0098(12) 0.4726(5) 0.9883(8) 0.032(2) Uani 1 1 d . .
H55A H 0.944642 0.459161 1.016662 0.049 Uiso 1 1 calc GR .
H55B H 1.089272 0.450006 1.003688 0.049 Uiso 1 1 calc GR .
H55C H 0.967636 0.473882 0.921012 0.049 Uiso 1 1 calc GR .
C56 C 0.598(2) 0.6193(12) 0.5299(15) 0.111(10) Uani 1 1 d . .
H56A H 0.595637 0.581429 0.528284 0.167 Uiso 1 1 calc GR .
H56B H 0.599894 0.632450 0.470071 0.167 Uiso 1 1 calc GR .
H56C H 0.518037 0.632478 0.542612 0.167 Uiso 1 1 calc GR .
C57 C 0.883(2) 0.6544(11) 0.5610(14) 0.087(7) Uani 1 1 d . .
H57A H 0.973282 0.657760 0.606484 0.130 Uiso 1 1 calc GR .
H57B H 0.858962 0.686432 0.525413 0.130 Uiso 1 1 calc GR .
H57C H 0.882405 0.625610 0.519158 0.130 Uiso 1 1 calc GR .
C58 C 1.0685(14) 0.5404(7) 0.7722(10) 0.056(4) Uani 1 1 d . .
H58A H 1.110979 0.568365 0.748070 0.083 Uiso 1 1 calc GR .
H58B H 1.106333 0.507163 0.761781 0.083 Uiso 1 1 calc GR .
H58C H 1.085919 0.545441 0.838549 0.083 Uiso 1 1 calc GR .
C59 C 0.851(2) 0.5114(7) 0.5936(9) 0.065(5) Uani 1 1 d . .
H59A H 0.767739 0.525438 0.550247 0.098 Uiso 1 1 calc GR .
H59B H 0.842981 0.473793 0.597535 0.098 Uiso 1 1 calc GR .
H59C H 0.927642 0.519581 0.571736 0.098 Uiso 1 1 calc GR .
C1S C 0.241(2) 0.6515(9) 0.3680(15) 0.086(6) Uani 1 1 d . U
H1SA H 0.213421 0.619711 0.392158 0.129 Uiso 1 1 calc GR .
H1SB H 0.334895 0.648339 0.369170 0.129 Uiso 1 1 calc GR .
H1SC H 0.182117 0.657082 0.304340 0.129 Uiso 1 1 calc GR .
C2S C 0.2282(14) 0.6958(5) 0.4260(10) 0.075(4) Uani 1 1 d . U
C3S C 0.3399(11) 0.7266(6) 0.4685(13) 0.096(5) Uani 1 1 d G U
H3S H 0.424152 0.719810 0.459282 0.115 Uiso 1 1 calc R .
C4S C 0.3283(13) 0.7675(7) 0.5246(14) 0.117(6) Uani 1 1 d G U
H4S H 0.404646 0.788596 0.553664 0.140 Uiso 1 1 calc R .
C5S C 0.2050(16) 0.7775(6) 0.5381(13) 0.112(6) Uani 1 1 d G U
H5S H 0.197123 0.805442 0.576444 0.135 Uiso 1 1 calc R .
C6S C 0.0934(12) 0.7467(6) 0.4956(13) 0.100(5) Uani 1 1 d G U
H6S H 0.009103 0.753502 0.504843 0.121 Uiso 1 1 calc R .
C7S C 0.1049(11) 0.7058(6) 0.4395(11) 0.085(4) Uani 1 1 d G U
H7S H 0.028607 0.684716 0.410461 0.102 Uiso 1 1 calc R .

loop_
_atom_site_aniso_label
_atom_site_aniso_U_11
_atom_site_aniso_U_22
_atom_site_aniso_U_33
_atom_site_aniso_U_23
_atom_site_aniso_U_13
_atom_site_aniso_U_12
Dy1 0.0253(2) 0.0195(2) 0.0190(2) -0.0019(2) 0.00872(16) -0.0022(2)
Zn1 0.0272(7) 0.0214(7) 0.0229(7) -0.0002(6) 0.0091(6) -0.0005(6)
Si1 0.055(2) 0.0388(19) 0.0257(16) 0.0044(14) 0.0127(14) -0.0002(15)
Si2 0.0362(16) 0.0387(18) 0.0278(15) -0.0010(13) 0.0114(13) 0.0055(13)
O1 0.036(4) 0.017(3) 0.027(4) -0.004(3) 0.014(3) 0.000(3)
O2 0.030(4) 0.033(4) 0.019(3) 0.000(3) 0.014(3) -0.002(3)
O3 0.027(3) 0.022(4) 0.026(4) -0.001(3) 0.008(3) -0.004(3)
O5 0.026(3) 0.024(4) 0.019(3) -0.002(3) 0.001(3) -0.002(3)
O4 0.044(4) 0.015(4) 0.036(4) -0.008(3) 0.017(4) -0.004(3)
N1 0.026(4) 0.027(5) 0.024(4) -0.004(4) 0.007(4) 0.000(4)
N2 0.034(5) 0.018(4) 0.035(5) 0.005(4) 0.010(4) 0.003(4)
N3 0.032(5) 0.030(5) 0.033(5) -0.002(4) 0.012(4) 0.001(4)
N4 0.035(5) 0.031(5) 0.027(5) 0.003(4) 0.008(4) 0.000(4)
C1 0.032(5) 0.021(5) 0.021(5) 0.000(4) 0.007(4) -0.002(4)
C2 0.057(7) 0.019(5) 0.029(6) -0.004(4) 0.015(5) -0.002(5)
C3 0.063(8) 0.019(6) 0.039(7) -0.014(5) 0.016(6) -0.003(5)
C4 0.043(5) 0.025(4) 0.024(4) -0.002(4) 0.005(4) -0.008(4)
C5 0.037(6) 0.037(6) 0.021(5) -0.002(4) 0.005(4) -0.010(5)
C6 0.038(6) 0.022(5) 0.017(5) -0.003(4) 0.006(4) -0.006(4)
C7 0.026(5) 0.030(6) 0.027(5) -0.009(4) 0.004(4) -0.010(4)
C8 0.032(5) 0.029(5) 0.056(7) -0.008(7) 0.018(5) -0.010(6)
C9 0.045(6) 0.024(6) 0.034(6) -0.001(5) 0.023(5) 0.003(5)
C10 0.069(9) 0.023(6) 0.045(7) -0.010(6) 0.026(7) 0.005(6)
C11 0.035(5) 0.021(5) 0.024(5) -0.007(4) 0.016(4) -0.014(4)
C12 0.027(5) 0.027(5) 0.017(5) -0.002(4) 0.004(4) -0.004(4)
C13 0.030(5) 0.020(4) 0.020(5) 0.000(4) 0.013(4) 0.000(4)
C14 0.038(5) 0.026(6) 0.026(5) -0.008(5) 0.015(4) -0.011(5)
C15 0.046(6) 0.024(6) 0.028(5) -0.002(4) 0.016(5) -0.009(4)
C16 0.039(6) 0.031(6) 0.029(6) -0.005(5) 0.017(5) -0.008(5)
C17 0.026(5) 0.021(5) 0.040(6) -0.004(4) 0.014(5) 0.002(4)
C18 0.047(7) 0.038(7) 0.030(6) -0.005(5) 0.022(5) -0.011(5)
C19 0.087(10) 0.049(10) 0.055(8) -0.005(7) 0.047(8) 0.008(8)
C20 0.060(9) 0.072(10) 0.036(7) 0.011(7) 0.023(6) -0.003(8)
C21 0.059(9) 0.079(11) 0.054(8) -0.012(8) 0.044(7) -0.037(8)
C22 0.035(6) 0.062(8) 0.021(5) -0.012(5) 0.009(4) -0.017(5)
C23 0.074(10) 0.096(13) 0.016(6) -0.016(7) 0.010(6) -0.047(9)
C24 0.052(8) 0.059(9) 0.038(7) -0.007(6) 0.020(6) -0.027(7)
C25 0.038(7) 0.117(17) 0.028(6) 0.019(7) -0.003(5) -0.028(8)
C26 0.053(5) 0.034(5) 0.040(5) -0.003(4) 0.008(4) -0.010(4)
C27 0.077(9) 0.037(7) 0.066(8) -0.021(6) 0.031(7) -0.015(6)
C28 0.092(10) 0.067(9) 0.057(8) -0.012(7) -0.013(7) -0.026(8)
C29 0.071(10) 0.046(8) 0.055(9) 0.010(7) 0.019(8) -0.023(7)
C30 0.050(7) 0.026(6) 0.066(9) -0.005(6) 0.026(7) 0.003(5)
C31 0.059(9) 0.047(9) 0.073(11) -0.010(8) 0.019(8) 0.016(7)
C32 0.085(11) 0.030(7) 0.090(12) -0.020(7) 0.064(10) -0.009(7)
C33 0.103(14) 0.037(9) 0.14(2) -0.021(11) 0.084(15) -0.008(9)
C34 0.025(5) 0.032(6) 0.021(5) 0.006(4) 0.014(4) 0.001(4)
C35 0.026(5) 0.031(6) 0.029(6) 0.005(5) 0.017(4) 0.004(4)
C36 0.028(5) 0.045(7) 0.031(6) 0.007(5) 0.015(5) 0.008(5)
C37 0.026(5) 0.045(7) 0.033(6) -0.008(5) 0.000(4) 0.000(5)
C38 0.033(6) 0.040(7) 0.030(6) -0.009(5) 0.011(5) -0.012(5)
C39 0.032(5) 0.030(6) 0.024(5) -0.004(4) 0.011(4) -0.001(4)
C40 0.038(6) 0.024(5) 0.029(6) -0.007(4) 0.010(5) -0.008(4)
C41 0.040(6) 0.012(5) 0.038(6) 0.002(4) 0.013(5) 0.002(4)
C42 0.058(8) 0.017(5) 0.053(8) -0.005(5) 0.019(6) 0.003(5)
C43 0.093(12) 0.026(7) 0.062(10) -0.009(7) 0.007(9) 0.015(7)
C44 0.057(9) 0.027(7) 0.093(12) -0.020(7) 0.024(8) -0.006(6)
C45 0.057(8) 0.020(6) 0.067(9) 0.003(6) 0.011(7) 0.012(6)
C46 0.031(5) 0.030(6) 0.026(5) -0.003(5) 0.002(4) 0.001(4)
C47 0.028(5) 0.034(6) 0.040(6) -0.001(5) 0.018(5) 0.004(4)
C48 0.025(5) 0.043(7) 0.033(6) 0.006(5) 0.013(4) 0.001(5)
C49 0.035(6) 0.054(8) 0.040(7) 0.009(6) 0.012(5) 0.004(6)
C50 0.036(6) 0.070(10) 0.030(6) 0.006(6) 0.000(5) 0.005(6)
C51 0.042(7) 0.051(8) 0.031(7) -0.003(5) 0.008(5) -0.009(6)
C52 0.036(6) 0.038(6) 0.022(5) 0.002(4) 0.007(4) -0.009(5)
C53 0.029(5) 0.035(6) 0.023(5) 0.002(4) 0.013(4) -0.001(4)
C54 0.052(7) 0.040(7) 0.034(6) -0.008(5) 0.017(6) -0.011(6)
C55 0.031(6) 0.033(6) 0.035(6) 0.002(5) 0.014(5) 0.004(5)
C56 0.065(11) 0.17(3) 0.073(13) 0.084(16) -0.011(10) 0.000(13)
C57 0.068(11) 0.14(2) 0.062(11) 0.035(13) 0.030(9) -0.004(12)
C58 0.046(7) 0.082(11) 0.041(7) 0.010(7) 0.016(6) 0.011(7)
C59 0.095(11) 0.065(13) 0.035(7) -0.016(6) 0.020(7) 0.027(9)
C1S 0.107(14) 0.090(13) 0.071(11) 0.015(10) 0.041(10) -0.015(11)
C2S 0.073(8) 0.077(9) 0.083(9) 0.019(7) 0.036(7) -0.014(7)
C3S 0.066(8) 0.105(11) 0.123(11) -0.023(9) 0.040(8) -0.017(8)
C4S 0.088(9) 0.115(11) 0.149(12) -0.032(10) 0.039(10) -0.015(9)
C5S 0.089(9) 0.104(11) 0.149(12) -0.022(10) 0.045(10) -0.007(9)
C6S 0.076(9) 0.090(10) 0.139(12) -0.010(10) 0.039(9) -0.006(8)
C7S 0.071(8) 0.079(9) 0.116(11) 0.004(8) 0.046(8) -0.013(8)

loop_
_atom_type_symbol
_atom_type_description
_atom_type_scat_dispersion_real
_atom_type_scat_dispersion_imag
_atom_type_scat_source
C C 0.0148 0.0070 'International Tables Vol C Tables 4.2.6.8 and 6.1.1.4'
H H 0.0000 0.0000 'International Tables Vol C Tables 4.2.6.8 and 6.1.1.4'
Dy Dy -5.9238 12.4054 'International Tables Vol C Tables 4.2.6.8 and 6.1.1.4'
N N 0.0253 0.0136 'International Tables Vol C Tables 4.2.6.8 and 6.1.1.4'
O O 0.0412 0.0250 'International Tables Vol C Tables 4.2.6.8 and 6.1.1.4'
Si Si 0.2148 0.2488 'International Tables Vol C Tables 4.2.6.8 and 6.1.1.4'
Zn Zn -2.7473 0.5279 'International Tables Vol C Tables 4.2.6.8 and 6.1.1.4'

loop_
_geom_angle_atom_site_label_1
_geom_angle_atom_site_label_2
_geom_angle_atom_site_label_3
_geom_angle
O1 Dy1 Zn1 121.87(19)
O1 Dy1 O2 100.8(3)
O1 Dy1 O3 122.9(3)
O1 Dy1 O5 101.8(3)
O1 Dy1 O4 145.0(3)
O1 Dy1 N1 77.7(3)
O2 Dy1 Zn1 128.4(2)
O2 Dy1 O3 96.4(3)
O2 Dy1 O5 156.8(3)
O2 Dy1 O4 80.9(3)
O2 Dy1 N1 79.7(3)
O3 Dy1 Zn1 37.54(18)
O3 Dy1 O4 91.2(3)
O3 Dy1 N1 159.3(3)
O5 Dy1 Zn1 38.55(18)
O5 Dy1 O3 75.8(2)
O5 Dy1 O4 77.5(3)
O5 Dy1 N1 99.8(3)
O4 Dy1 Zn1 79.42(18)
O4 Dy1 N1 68.1(3)
N1 Dy1 Zn1 133.1(2)
O3 Zn1 Dy1 41.11(19)
O3 Zn1 O5 81.4(3)
O5 Zn1 Dy1 40.62(18)
N2 Zn1 Dy1 115.4(3)
N2 Zn1 O3 84.2(3)
N2 Zn1 O5 143.7(3)
N3 Zn1 Dy1 105.4(3)
N3 Zn1 O3 126.4(3)
N3 Zn1 O5 84.1(3)
N3 Zn1 N2 78.0(4)
N4 Zn1 Dy1 115.7(3)
N4 Zn1 O3 112.6(4)
N4 Zn1 O5 100.4(4)
N4 Zn1 N2 115.9(4)
N4 Zn1 N3 120.8(4)
N4 Si1 C56 111.6(8)
N4 Si1 C57 115.2(8)
C56 Si1 C57 104.7(10)
N4 Si2 C58 115.1(7)
N4 Si2 C59 115.0(6)
C58 Si2 C59 107.4(8)
C1 O1 Dy1 143.9(7)
C13 O2 Dy1 135.7(6)
Zn1 O3 Dy1 101.4(3)
C34 O3 Dy1 134.4(6)
C34 O3 Zn1 124.1(6)
Zn1 O5 Dy1 100.8(3)
C53 O5 Dy1 142.0(6)
C53 O5 Zn1 116.3(6)
C9 O4 Dy1 119.4(6)
C9 O4 C10 111.2(9)
C10 O4 Dy1 124.6(7)
C7 N1 Dy1 109.7(6)
C7 N1 C11 107.3(8)
C8 N1 Dy1 111.3(7)
C8 N1 C7 105.4(8)
C8 N1 C11 112.1(9)
C11 N1 Dy1 110.9(6)
C40 N2 Zn1 128.8(8)
C40 N2 C41 123.6(10)
C41 N2 Zn1 107.6(7)
C46 N3 Zn1 114.3(7)
C47 N3 Zn1 125.9(8)
C47 N3 C46 119.8(10)
Si1 N4 Zn1 117.9(6)
Si2 N4 Zn1 113.9(5)
Si2 N4 Si1 127.3(6)
O1 C1 C2 122.3(10)
O1 C1 C6 118.0(9)
C2 C1 C6 119.7(10)
C1 C2 C3 116.0(11)
C1 C2 C30 122.4(10)
C3 C2 C30 121.5(11)
C4 C3 C2 125.7(11)
C3 C4 C5 116.6(10)
C3 C4 C26 123.4(11)
C5 C4 C26 120.0(11)
C6 C5 C4 121.9(11)
C1 C6 C7 121.5(9)
C5 C6 C1 120.0(10)
C5 C6 C7 118.3(10)
C6 C7 N1 117.1(9)
N1 C8 C9 113.2(9)
O4 C9 C8 108.8(8)
C12 C11 N1 116.8(8)
C13 C12 C11 121.1(9)
C17 C12 C11 118.7(9)
C17 C12 C13 120.1(9)
O2 C13 C12 118.3(9)
O2 C13 C14 121.2(9)
C14 C13 C12 120.4(9)
C13 C14 C22 124.4(9)
C15 C14 C13 116.6(9)
C15 C14 C22 118.9(9)
C14 C15 C16 124.4(10)
C15 C16 C18 119.1(10)
C17 C16 C15 116.2(10)
C17 C16 C18 124.7(10)
C16 C17 C12 122.2(10)
C16 C18 C19 110.6(10)
C16 C18 C21 111.5(10)
C19 C18 C21 108.5(12)
C20 C18 C16 109.9(11)
C20 C18 C19 109.0(12)
C20 C18 C21 107.3(12)
C14 C22 C23 115.1(10)
C14 C22 C24 108.8(10)
C23 C22 C24 105.6(12)
C25 C22 C14 109.1(11)
C25 C22 C23 109.7(12)
C25 C22 C24 108.4(11)
C4 C26 C27 112.2(12)
C4 C26 C28 109.8(12)
C27 C26 C28 113.4(13)
C29 C26 C4 110.5(11)
C29 C26 C27 108.2(13)
C29 C26 C28 102.4(14)
C2 C30 C32 107.5(12)
C2 C30 C33 112.1(12)
C31 C30 C2 110.4(12)
C31 C30 C32 111.5(13)
C31 C30 C33 109.7(14)
C33 C30 C32 105.5(13)
O3 C34 C35 119.1(10)
O3 C34 C39 122.7(9)
C35 C34 C39 118.2(10)
C34 C35 C55 119.2(9)
C36 C35 C34 119.6(11)
C36 C35 C55 121.1(10)
C37 C36 C35 121.7(11)
C38 C37 C36 118.4(10)
C37 C38 C39 122.3(11)
C34 C39 C40 124.4(10)
C38 C39 C34 119.6(10)
C38 C39 C40 116.0(10)
N2 C40 C39 124.8(10)
N2 C41 C42 113.6(9)
N2 C41 C46 105.7(9)
C46 C41 C42 112.0(10)
C43 C42 C41 103.3(11)
C44 C43 C42 114.4(15)
C43 C44 C45 110.0(13)
C46 C45 C44 109.5(12)
N3 C46 C41 106.5(9)
N3 C46 C45 114.4(9)
C41 C46 C45 107.7(10)
N3 C47 C48 124.1(10)
C49 C48 C47 113.3(11)
C53 C48 C47 126.1(10)
C53 C48 C49 120.5(12)
C50 C49 C48 119.3(13)
C49 C50 C51 118.7(11)
C52 C51 C50 122.5(13)
C51 C52 C53 118.3(12)
C51 C52 C54 119.5(11)
C53 C52 C54 122.0(10)
O5 C53 C48 120.0(10)
O5 C53 C52 119.8(10)
C48 C53 C52 120.2(10)
C3S C2S C1S 120.3(13)
C3S C2S C7S 120.0
C7S C2S C1S 119.7(13)
C4S C3S C2S 120.0
C3S C4S C5S 120.0
C4S C5S C6S 120.0
C7S C6S C5S 120.0
C6S C7S C2S 120.0

loop_
_geom_bond_atom_site_label_1
_geom_bond_atom_site_label_2
_geom_bond_distance
Dy1 Zn1 3.4190(17)
Dy1 O1 2.148(7)
Dy1 O2 2.157(7)
Dy1 O3 2.293(7)
Dy1 O5 2.266(7)
Dy1 O4 2.467(8)
Dy1 N1 2.499(9)
Zn1 O3 2.125(7)
Zn1 O5 2.169(7)
Zn1 N2 2.107(10)
Zn1 N3 2.101(10)
Zn1 N4 1.932(10)
Si1 N4 1.703(10)
Si1 C56 1.88(2)
Si1 C57 1.901(18)
Si2 N4 1.676(10)
Si2 C58 1.879(15)
Si2 C59 1.880(13)
O1 C1 1.338(13)
O2 C13 1.357(12)
O3 C34 1.349(13)
O5 C53 1.359(13)
O4 C9 1.418(14)
O4 C10 1.443(15)
N1 C7 1.500(13)
N1 C8 1.475(16)
N1 C11 1.503(14)
N2 C40 1.295(15)
N2 C41 1.470(13)
N3 C46 1.499(15)
N3 C47 1.275(15)
C1 C2 1.375(16)
C1 C6 1.436(15)
C2 C3 1.443(17)
C2 C30 1.545(19)
C3 C4 1.345(18)
C4 C5 1.390(18)
C4 C26 1.533(16)
C5 C6 1.384(15)
C6 C7 1.496(16)
C8 C9 1.506(18)
C11 C12 1.490(14)
C12 C13 1.408(15)
C12 C17 1.397(15)
C13 C14 1.407(14)
C14 C15 1.405(15)
C14 C22 1.525(15)
C15 C16 1.416(16)
C16 C17 1.381(16)
C16 C18 1.515(15)
C18 C19 1.52(2)
C18 C20 1.51(2)
C18 C21 1.547(18)
C22 C23 1.530(16)
C22 C24 1.54(2)
C22 C25 1.50(2)
C26 C27 1.54(2)
C26 C28 1.59(2)
C26 C29 1.50(2)
C30 C31 1.47(2)
C30 C32 1.58(2)
C30 C33 1.56(2)
C34 C35 1.400(15)
C34 C39 1.414(16)
C35 C36 1.399(16)
C35 C55 1.505(16)
C36 C37 1.384(18)
C37 C38 1.357(18)
C38 C39 1.394(16)
C39 C40 1.447(16)
C41 C42 1.584(16)
C41 C46 1.528(16)
C42 C43 1.567(19)
C43 C44 1.43(2)
C44 C45 1.55(2)
C45 C46 1.532(16)
C47 C48 1.455(18)
C48 C49 1.453(16)
C48 C53 1.391(17)
C49 C50 1.35(2)
C50 C51 1.44(2)
C51 C52 1.391(16)
C52 C53 1.393(16)
C52 C54 1.487(18)
C1S C2S 1.48(3)
C2S C3S 1.3900
C2S C7S 1.3900
C3S C4S 1.3900
C4S C5S 1.3900
C5S C6S 1.3900
C6S C7S 1.3900

loop_
_smtbx_masks_void_nr
_smtbx_masks_void_average_x
_smtbx_masks_void_average_y
_smtbx_masks_void_average_z
_smtbx_masks_void_volume
_smtbx_masks_void_count_electrons
1 0.006 0.310 0.331 440.9 0.0
2 -0.006 0.810 0.669 440.9 13.7
3 0.315 0.102 0.633 11.9 0.0
4 0.685 0.602 0.367 11.9 0.0

loop_
_twin_individual_id
_twin_individual_mass_fraction_refined
1 0.901(6)
2 0.099(6)
